data_7029110
loop_
_publ_author_name
'George, Kathryn'
'Jura, Marek'
'Levason, William'
'Light, Mark E.'
'Reid, Gillian'

_publ_section_title
;
 Thio-, seleno- and telluro-ether complexes of aluminium(iii) halides:
 synthesis, structures and properties.
;
_journal_issue 9
_journal_name_full 'Dalton transactions (Cambridge, England : 2003)'
_journal_page_first 3637
_journal_page_last 3648
_journal_paper_doi 10.1039/c3dt52991f
_journal_volume 43
_journal_year 2014
_chemical_formula_moiety 'C2 H6 Al Br3 Te'
_chemical_formula_sum 'C2 H6 Al Br3 Te'
_chemical_formula_weight 424.38
_chemical_name_systematic
; 
 [(Methyltellanyl)methane]tribromoaluminium(III) 
;
_space_group_IT_number 57
_space_group_name_Hall '-P 2c 2b'
_symmetry_cell_setting orthorhombic
_symmetry_space_group_name_Hall '-P 2c 2b'
_symmetry_space_group_name_H-M 'P b c m'
_atom_sites_solution_hydrogens geom
_atom_sites_solution_primary direct
_atom_sites_solution_secondary difmap
_audit_creation_date 2013-7-18
_audit_creation_method 'SHELXL-97 + hand edit'
_cell_angle_alpha 90.00
_cell_angle_beta 90.00
_cell_angle_gamma 90.00
_cell_formula_units_Z 4
_cell_length_a 6.562(3)
_cell_length_b 13.400(5)
_cell_length_c 10.724(4)
_cell_measurement_reflns_used 3222
_cell_measurement_temperature 100(2)
_cell_measurement_theta_max 34.7
_cell_measurement_theta_min 3.0
_cell_volume 943.0(7)
_computing_cell_refinement 'CrystalClear-SM Expert 2.0 r7 (Rigaku, 2011)'
_computing_data_collection 'CrystalClear-SM Expert 2.0 r7 (Rigaku, 2011)'
_computing_data_reduction 'CrystalClear-SM Expert 2.0 r7 (Rigaku, 2011)'
_computing_molecular_graphics 'ORTEP-III (Farrugia, 1997)'
_computing_structure_refinement 'SHELXL-97 (Sheldrick, 2008)'
_computing_structure_solution 'SHELXS-97 (Sheldrick, 1997)'
_diffrn_ambient_temperature 100(2)
_diffrn_detector 'CCD plate'
_diffrn_detector_type 'Rigaku HG Saturn724+ (2x2 bin mode)'
_diffrn_measured_fraction_theta_full 1.000
_diffrn_measured_fraction_theta_max 1.000
_diffrn_measurement_device 'Four-circle \k diffractometer'
_diffrn_measurement_device_type 'Rigaku AFC12 '
_diffrn_measurement_method 'Profile data from \w-scans'
_diffrn_radiation_collimation 'Confocal mirrors, VHF VariMax '
_diffrn_radiation_type MoK\a
_diffrn_radiation_wavelength 0.71073
_diffrn_reflns_av_R_equivalents 0.2969
_diffrn_reflns_av_unetI/netI 0.1318
_diffrn_reflns_limit_h_max 8
_diffrn_reflns_limit_h_min -8
_diffrn_reflns_limit_k_max 13
_diffrn_reflns_limit_k_min -17
_diffrn_reflns_limit_l_max 13
_diffrn_reflns_limit_l_min -13
_diffrn_reflns_number 8126
_diffrn_reflns_theta_full 27.48
_diffrn_reflns_theta_max 27.48
_diffrn_reflns_theta_min 3.04
_diffrn_source 'Rotating anode X-ray tube'
_diffrn_source_type 'Rigaku FR-E+ Superbright'
_diffrn_standards_number 0
_exptl_absorpt_coefficient_mu 15.870
_exptl_absorpt_correction_T_max 1.000
_exptl_absorpt_correction_T_min 0.603
_exptl_absorpt_correction_type multi-scan
_exptl_absorpt_process_details
;Jacobson, R.A. (1998). REQAB. Private communication to the 
 Rigaku Corporation, Tokyo, Japan. 
;
_exptl_crystal_colour Yellow
_exptl_crystal_density_diffrn 2.989
_exptl_crystal_density_method 'not measured'
_exptl_crystal_description Plate
_exptl_crystal_F_000 752
_exptl_crystal_size_max 0.14
_exptl_crystal_size_mid 0.04
_exptl_crystal_size_min 0.03
_refine_diff_density_max 1.904
_refine_diff_density_min -2.392
_refine_diff_density_rms 0.426
_refine_ls_extinction_method none
_refine_ls_goodness_of_fit_ref 1.092
_refine_ls_hydrogen_treatment constr
_refine_ls_matrix_type full
_refine_ls_number_parameters 38
_refine_ls_number_reflns 1140
_refine_ls_number_restraints 0
_refine_ls_restrained_S_all 1.092
_refine_ls_R_factor_all 0.0684
_refine_ls_R_factor_gt 0.0648
_refine_ls_shift/su_max 0.000
_refine_ls_shift/su_mean 0.000
_refine_ls_structure_factor_coef Fsqd
_refine_ls_weighting_details 'w=1/[\s^2^(Fo^2^)+(0.0665P)^2^+0.0000P] where P=(Fo^2^+2Fc^2^)/3'
_refine_ls_weighting_scheme calc
_refine_ls_wR_factor_gt 0.1633
_refine_ls_wR_factor_ref 0.1678
_reflns_number_gt 1066
_reflns_number_total 1140
_reflns_threshold_expression I>2\s(I)
_cod_data_source_file c3dt52991f.txt
_cod_data_source_block 13kg25ra
_cod_depositor_comments
;
The following automatic conversions were performed:

data name '_iucr_refine_instruction_details' was replaced with
'_iucr_refine_instructions_details' as specified in the replacement
file 'data/replacement-values/replacement_tags.lst'.

Automatic conversion script
Id: cif_correct_tags 9268 2022-04-12 08:56:07Z antanas 
;
_cod_original_cell_volume 943.0(6)
_cod_database_code 7029110

loop_
_symmetry_equiv_pos_as_xyz
'x, y, z'
'-x, -y, z+1/2'
'-x, y+1/2, -z+1/2'
'x, -y+1/2, -z'
'-x, -y, -z'
'x, y, -z-1/2'
'x, -y-1/2, z-1/2'
'-x, y-1/2, z'

loop_
_atom_site_label
_atom_site_type_symbol
_atom_site_fract_x
_atom_site_fract_y
_atom_site_fract_z
_atom_site_U_iso_or_equiv
_atom_site_adp_type
_atom_site_occupancy
_atom_site_symmetry_multiplicity
_atom_site_calc_flag
_atom_site_refinement_flags
Al1 Al 0.4562(5) 0.4431(2) 0.7500 0.0155(6) Uani 1 2 d S
Br1 Br 0.80297(16) 0.42680(9) 0.7500 0.0191(3) Uani 1 2 d S
Br2 Br 0.31725(14) 0.37987(6) 0.57114(7) 0.0220(3) Uani 1 1 d .
Te1 Te 0.37910(11) 0.64046(5) 0.7500 0.0179(3) Uani 1 2 d S
C1 C 0.1537(13) 0.6441(6) 0.8944(8) 0.0216(17) Uani 1 1 d .
H1A H 0.0695 0.7040 0.8850 0.032 Uiso 1 1 calc R
H1B H 0.2212 0.6453 0.9759 0.032 Uiso 1 1 calc R
H1C H 0.0674 0.5846 0.8884 0.032 Uiso 1 1 calc R

loop_
_atom_site_aniso_label
_atom_site_aniso_U_11
_atom_site_aniso_U_22
_atom_site_aniso_U_33
_atom_site_aniso_U_23
_atom_site_aniso_U_13
_atom_site_aniso_U_12
Al1 0.0235(16) 0.0085(15) 0.0146(13) 0.000 0.000 0.0018(12)
Br1 0.0214(6) 0.0166(7) 0.0194(5) 0.000 0.000 -0.0001(4)
Br2 0.0286(5) 0.0185(5) 0.0190(5) -0.0057(3) -0.0038(3) 0.0001(3)
Te1 0.0263(5) 0.0087(5) 0.0187(4) 0.000 0.000 -0.0002(2)
C1 0.028(4) 0.024(5) 0.013(4) -0.004(3) 0.006(3) 0.005(3)

loop_
_atom_type_symbol
_atom_type_description
_atom_type_scat_dispersion_real
_atom_type_scat_dispersion_imag
_atom_type_scat_source
C C 0.0033 0.0016 'International Tables Vol C Tables 4.2.6.8 and 6.1.1.4'
H H 0.0000 0.0000 'International Tables Vol C Tables 4.2.6.8 and 6.1.1.4'
Al Al 0.0645 0.0514 'International Tables Vol C Tables 4.2.6.8 and 6.1.1.4'
Br Br -0.2901 2.4595 'International Tables Vol C Tables 4.2.6.8 and 6.1.1.4'
Te Te -0.5308 1.6751 'International Tables Vol C Tables 4.2.6.8 and 6.1.1.4'

loop_
_geom_angle_atom_site_label_1
_geom_angle_atom_site_label_2
_geom_angle_atom_site_label_3
_geom_angle
_geom_angle_site_symmetry_1
_geom_angle_site_symmetry_3
Br1 Al1 Br2 111.19(9) . .
Br1 Al1 Br2 111.19(9) . 6_557
Br2 Al1 Br2 114.01(15) . 6_557
Br1 Al1 Te1 106.34(12) . .
Br2 Al1 Te1 106.80(9) . .
Br2 Al1 Te1 106.80(9) 6_557 .
C1 Te1 C1 92.6(5) 6_557 .
C1 Te1 Al1 98.7(2) 6_557 .
C1 Te1 Al1 98.7(2) . .
Te1 C1 H1A 109.5 . .
Te1 C1 H1B 109.5 . .
H1A C1 H1B 109.5 . .
Te1 C1 H1C 109.5 . .
H1A C1 H1C 109.5 . .
H1B C1 H1C 109.5 . .

loop_
_geom_bond_atom_site_label_1
_geom_bond_atom_site_label_2
_geom_bond_distance
_geom_bond_site_symmetry_2
Al1 Br1 2.286(3) .
Al1 Br2 2.287(2) .
Al1 Br2 2.287(2) 6_557
Al1 Te1 2.692(4) .
Te1 C1 2.142(8) 6_557
Te1 C1 2.142(8) .
C1 H1A 0.9800 .
C1 H1B 0.9800 .
C1 H1C 0.9800 .
